data_7237169
loop_
_publ_author_name
'Szimhardt, Norbert'
'Wurzenberger, Maximilian H. H.'
'Zeisel, Lukas'
'Gruhne, Michael S.'
'Lommel, Marcus'
'Stierstorfer, J\"org'

_publ_section_title
;
 Maximization of the energy capability level in transition metal complexes
 through application of 1-amino- and 2-amino-5H-tetrazole ligands
;
_journal_issue 33
_journal_name_full 'Journal of Materials Chemistry A'
_journal_page_first 16257
_journal_paper_doi 10.1039/C8TA06326E
_journal_volume 6
_journal_year 2018
_chemical_formula_moiety 'C4 H16 Mn N20 O2, 2(Cl O4)'
_chemical_formula_sum 'C4 H16 Cl2 Mn N20 O10'
_chemical_formula_weight 630.21
_chemical_name_common 'diaqua tetra(2-aminotetrazolyl) manganese(II) diperchlorate'
_chemical_name_systematic
;
diaqua tetra(2-aminotetrazolyl) manganese(II) diperchlorate
;
_space_group_IT_number 2
_space_group_name_Hall '-P 1'
_space_group_name_H-M_alt 'P -1'
_symmetry_cell_setting triclinic
_symmetry_Int_Tables_number 2
_symmetry_space_group_name_Hall '-P 1'
_symmetry_space_group_name_H-M 'P -1'
_atom_sites_solution_hydrogens mixed
_audit_creation_date
;
'Wed May 10 17:13:18 2017'
;
_audit_creation_method SHELXL-2013
_audit_update_record
;
2018-04-04 deposited with the CCDC.
2018-08-03 downloaded from the CCDC.
;
_cell_angle_alpha 78.554(4)
_cell_angle_beta 76.267(4)
_cell_angle_gamma 73.230(5)
_cell_formula_units_Z 2
_cell_length_a 7.8980(5)
_cell_length_b 9.6180(6)
_cell_length_c 15.7710(7)
_cell_measurement_reflns_used 4126
_cell_measurement_temperature 173(2)
_cell_measurement_theta_max 32.1210
_cell_measurement_theta_min 4.4940
_cell_volume 1103.34(11)
_computing_cell_refinement
;
CrysAlisPro, Agilent Technologies,
Version 1.171.37.33 (release 27-03-2014 CrysAlis171 .NET)
(compiled Mar 27 2014,17:12:48)
;
_computing_data_collection
;
CrysAlisPro, Agilent Technologies,
Version 1.171.37.33 (release 27-03-2014 CrysAlis171 .NET)
(compiled Mar 27 2014,17:12:48)
;
_computing_data_reduction
;
CrysAlisPro, Agilent Technologies,
Version 1.171.37.33 (release 27-03-2014 CrysAlis171 .NET)
(compiled Mar 27 2014,17:12:48)
;
_computing_structure_refinement 'SHELXL-2013 (Sheldrick, 2013)'
_diffrn_ambient_temperature 173(2)
_diffrn_detector 'CCD plate'
_diffrn_detector_area_resol_mean 15.9809
_diffrn_detector_type Sapphire3
_diffrn_measured_fraction_theta_full 0.993
_diffrn_measured_fraction_theta_max 0.994
_diffrn_measurement_details
;
#__ type_ start__ end____ width___ exp.time_
  1 omega  -43.00   89.00   1.0000    1.0000
omega____ theta____ kappa____ phi______ frames
    -       30.1057    0.0000   60.0000 132

#__ type_ start__ end____ width___ exp.time_
  2 omega   13.00   82.00   1.0000    1.0000
omega____ theta____ kappa____ phi______ frames
    -       30.1057 -112.0000  142.0000 69

#__ type_ start__ end____ width___ exp.time_
  3 omega  -36.00   -1.00   1.0000    1.0000
omega____ theta____ kappa____ phi______ frames
    -       30.1057  -57.0000 -120.0000 35

#__ type_ start__ end____ width___ exp.time_
  4 omega  -86.00  -60.00   1.0000    1.0000
omega____ theta____ kappa____ phi______ frames
    -      -29.0119 -179.0000   60.0000 26

#__ type_ start__ end____ width___ exp.time_
  5 omega   -3.00  100.00   1.0000    1.0000
omega____ theta____ kappa____ phi______ frames
    -       30.1057   77.0000   30.0000 103

#__ type_ start__ end____ width___ exp.time_
  6 omega   59.00  110.00   1.0000    1.0000
omega____ theta____ kappa____ phi______ frames
    -       30.1057  179.0000   30.0000 51

#__ type_ start__ end____ width___ exp.time_
  7 omega -107.00  -59.00   1.0000    1.0000
omega____ theta____ kappa____ phi______ frames
    -      -29.0119 -179.0000  120.0000 48

;
_diffrn_measurement_device 'four-circle diffractometer'
_diffrn_measurement_device_type 'Xcalibur, Sapphire3'
_diffrn_measurement_method '\w scans'
_diffrn_orient_matrix_UB_11 -0.0248245000
_diffrn_orient_matrix_UB_12 0.0079357000
_diffrn_orient_matrix_UB_13 0.0453897000
_diffrn_orient_matrix_UB_21 -0.0541414000
_diffrn_orient_matrix_UB_22 -0.0501657000
_diffrn_orient_matrix_UB_23 0.0070700000
_diffrn_orient_matrix_UB_31 0.0747533000
_diffrn_orient_matrix_UB_32 -0.0589192000
_diffrn_orient_matrix_UB_33 0.0087181000
_diffrn_radiation_monochromator graphite
_diffrn_radiation_probe x-ray
_diffrn_radiation_type MoK\a
_diffrn_radiation_wavelength 0.71069
_diffrn_reflns_av_R_equivalents 0.0176
_diffrn_reflns_av_sigmaI/netI 0.0365
_diffrn_reflns_av_unetI/netI 0.0267
_diffrn_reflns_Laue_measured_fraction_full 0.993
_diffrn_reflns_Laue_measured_fraction_max 0.994
_diffrn_reflns_limit_h_max 9
_diffrn_reflns_limit_h_min -9
_diffrn_reflns_limit_k_max 11
_diffrn_reflns_limit_k_min -11
_diffrn_reflns_limit_l_max 17
_diffrn_reflns_limit_l_min -19
_diffrn_reflns_number 8333
_diffrn_reflns_point_group_measured_fraction_full 0.993
_diffrn_reflns_point_group_measured_fraction_max 0.994
_diffrn_reflns_theta_full 25.240
_diffrn_reflns_theta_max 25.997
_diffrn_reflns_theta_min 4.347
_diffrn_source 'Enhance (Mo) X-ray Source'
_exptl_absorpt_coefficient_mu 0.933
_exptl_absorpt_correction_T_max 1.00000
_exptl_absorpt_correction_T_min 0.65379
_exptl_absorpt_correction_type multi-scan
_exptl_absorpt_process_details
;
CrysAlisPro, Agilent Technologies,
Version 1.171.37.33 (release 27-03-2014 CrysAlis171 .NET)
(compiled Mar 27 2014,17:12:48)
Empirical absorption correction using spherical harmonics,
 implemented in SCALE3 ABSPACK scaling algorithm.
;
_exptl_crystal_colour colorless
_exptl_crystal_density_diffrn 1.897
_exptl_crystal_description block
_exptl_crystal_F_000 638
_exptl_crystal_size_max 0.960
_exptl_crystal_size_mid 0.710
_exptl_crystal_size_min 0.220
_refine_diff_density_max 1.395
_refine_diff_density_min -0.955
_refine_diff_density_rms 0.074
_refine_ls_extinction_method none
_refine_ls_goodness_of_fit_ref 1.038
_refine_ls_hydrogen_treatment mixed
_refine_ls_matrix_type full
_refine_ls_number_parameters 386
_refine_ls_number_reflns 4311
_refine_ls_number_restraints 0
_refine_ls_restrained_S_all 1.038
_refine_ls_R_factor_all 0.0436
_refine_ls_R_factor_gt 0.0378
_refine_ls_shift/su_max 0.000
_refine_ls_shift/su_mean 0.000
_refine_ls_structure_factor_coef Fsqd
_refine_ls_weighting_details 'w=1/[\s^2^(Fo^2^)+(0.0450P)^2^+1.6143P] where P=(Fo^2^+2Fc^2^)/3'
_refine_ls_weighting_scheme calc
_refine_ls_wR_factor_gt 0.0928
_refine_ls_wR_factor_ref 0.0974
_reflns_Friedel_coverage 0.000
_reflns_number_gt 3820
_reflns_number_total 4311
_reflns_threshold_expression 'I > 2\s(I)'
_cod_data_source_file c8ta06326e2.cif
_cod_data_source_block mx202
_cod_original_cell_volume 1103.34(12)
_cod_database_code 7237169
_shelx_space_group_comment
;
The symmetry employed for this shelxl refinement is uniquely defined
by the following loop, which should always be used as a source of
symmetry information in preference to the above space-group names.
They are only intended as comments.
;
_shelx_estimated_absorpt_t_min 0.468
_shelx_estimated_absorpt_t_max 0.821
_shelxl_version_number 2013-4

loop_
_space_group_symop_operation_xyz
'x, y, z'
'-x, -y, -z'

loop_
_atom_site_label
_atom_site_type_symbol
_atom_site_fract_x
_atom_site_fract_y
_atom_site_fract_z
_atom_site_U_iso_or_equiv
_atom_site_adp_type
_atom_site_occupancy
_atom_site_site_symmetry_order
_atom_site_calc_flag
_atom_site_refinement_flags_posn
_atom_site_refinement_flags_adp
_atom_site_refinement_flags_occupancy
Mn1 Mn 0.0000 0.5000 0.5000 0.01419(13) Uani 1 2 d S . P
O1 O 0.1700(3) 0.4454(2) 0.37726(13) 0.0246(4) Uani 1 1 d . . .
N1 N 0.4028(3) 0.7450(3) 0.48100(14) 0.0255(5) Uani 1 1 d . . .
N2 N 0.3657(3) 0.6950(2) 0.56590(13) 0.0154(4) Uani 1 1 d . . .
N3 N 0.2527(3) 0.6126(2) 0.58795(14) 0.0186(4) Uani 1 1 d . . .
N4 N 0.2101(3) 0.6061(2) 0.51232(14) 0.0189(4) Uani 1 1 d . . .
N5 N 0.4486(3) 0.7250(2) 0.62631(15) 0.0180(4) Uani 1 1 d . . .
N6 N -0.3109(3) 0.9435(2) 0.40264(15) 0.0214(5) Uani 1 1 d . . .
N7 N -0.3021(3) 0.8582(2) 0.34534(13) 0.0168(4) Uani 1 1 d . . .
N8 N -0.2108(3) 0.7230(2) 0.36096(13) 0.0185(4) Uani 1 1 d . . .
N9 N -0.1528(3) 0.7164(2) 0.43458(13) 0.0175(4) Uani 1 1 d . . .
N10 N -0.3768(3) 0.9141(3) 0.27003(16) 0.0262(5) Uani 1 1 d . . .
C1 C 0.3008(4) 0.6872(3) 0.44952(18) 0.0255(6) Uani 1 1 d . . .
H1 H 0.2932 0.7019 0.3890 0.031 Uiso 1 1 calc R U .
C2 C -0.2163(3) 0.8507(3) 0.45861(18) 0.0217(5) Uani 1 1 d . . .
H2 H -0.1958 0.8763 0.5098 0.026 Uiso 1 1 calc R U .
Mn2 Mn 0.0000 1.0000 0.0000 0.01763(14) Uani 1 2 d S . P
O2 O 0.1656(3) 0.9206(3) -0.12175(17) 0.0349(5) Uani 1 1 d . . .
N11 N 0.4568(3) 0.9950(3) 0.11455(15) 0.0284(5) Uani 1 1 d . . .
N12 N 0.3775(3) 1.1341(2) 0.09130(15) 0.0235(5) Uani 1 1 d . . .
N13 N 0.2382(3) 1.1572(2) 0.05494(15) 0.0234(5) Uani 1 1 d . . .
N14 N 0.2238(3) 1.0228(2) 0.05370(14) 0.0197(4) Uani 1 1 d . . .
N15 N 0.4463(4) 1.2462(4) 0.1000(3) 0.0468(9) Uani 1 1 d . . .
N16 N 0.1038(3) 0.5215(2) 0.08347(14) 0.0237(5) Uani 1 1 d . . .
N17 N 0.0168(3) 0.5783(2) 0.15583(13) 0.0170(4) Uani 1 1 d . . .
N18 N -0.0243(3) 0.7207(2) 0.14894(14) 0.0202(4) Uani 1 1 d . . .
N19 N 0.0402(3) 0.7633(2) 0.06434(14) 0.0202(4) Uani 1 1 d . . .
N20 N -0.0166(3) 0.4908(3) 0.23668(15) 0.0194(4) Uani 1 1 d . . .
C3 C 0.3537(4) 0.9291(3) 0.09058(18) 0.0254(6) Uani 1 1 d . . .
H3 H 0.3711 0.8258 0.0990 0.030 Uiso 1 1 calc R U .
C4 C 0.1157(4) 0.6411(3) 0.02668(17) 0.0241(6) Uani 1 1 d . . .
H4 H 0.1713 0.6405 -0.0337 0.029 Uiso 1 1 calc R U .
Cl1 Cl 0.09834(8) 0.07863(7) 0.31123(4) 0.02183(15) Uani 1 1 d . . .
O3 O -0.0189(3) 0.1691(2) 0.25289(14) 0.0345(5) Uani 1 1 d . . .
O4 O 0.1481(4) -0.0690(2) 0.29298(16) 0.0484(6) Uani 1 1 d . . .
O5 O 0.2576(3) 0.1320(3) 0.29596(16) 0.0445(6) Uani 1 1 d . . .
O6 O 0.0078(3) 0.0868(2) 0.40051(12) 0.0310(5) Uani 1 1 d . . .
Cl2 Cl 0.55563(8) 0.54070(7) 0.17526(4) 0.02274(15) Uani 1 1 d . . .
O7 O 0.5616(3) 0.6132(3) 0.2454(2) 0.0601(8) Uani 1 1 d . . .
O8 O 0.6638(3) 0.3921(2) 0.18735(13) 0.0353(5) Uani 1 1 d . . .
O9 O 0.3776(3) 0.5434(4) 0.1785(2) 0.0741(10) Uani 1 1 d . . .
O10 O 0.6348(5) 0.6101(3) 0.0953(2) 0.0945(14) Uani 1 1 d . . .
H20B H -0.115(5) 0.539(4) 0.265(2) 0.027(8) Uiso 1 1 d . . .
H5B H 0.426(4) 0.823(4) 0.620(2) 0.034(9) Uiso 1 1 d . . .
H5A H 0.401(4) 0.692(3) 0.678(2) 0.026(8) Uiso 1 1 d . . .
H20A H -0.028(5) 0.413(4) 0.221(2) 0.041(10) Uiso 1 1 d . . .
H11 H 0.259(5) 0.398(4) 0.375(2) 0.037(11) Uiso 1 1 d . . .
H12 H 0.135(5) 0.454(4) 0.330(3) 0.047(11) Uiso 1 1 d . . .
H10B H -0.499(5) 0.952(4) 0.291(2) 0.039(9) Uiso 1 1 d . . .
H10A H -0.352(8) 0.850(6) 0.241(4) 0.10(2) Uiso 1 1 d . . .
H15A H 0.382(6) 1.317(5) 0.085(3) 0.042(11) Uiso 1 1 d . . .
H15B H 0.435(8) 1.249(7) 0.153(4) 0.11(2) Uiso 1 1 d . . .
H21 H 0.122(6) 0.907(4) -0.156(3) 0.048(12) Uiso 1 1 d . . .
H22 H 0.246(16) 0.909(12) -0.116(7) 0.24(5) Uiso 1 1 d . . .

loop_
_atom_site_aniso_label
_atom_site_aniso_U_11
_atom_site_aniso_U_22
_atom_site_aniso_U_33
_atom_site_aniso_U_23
_atom_site_aniso_U_13
_atom_site_aniso_U_12
Mn1 0.0149(2) 0.0136(3) 0.0152(3) 0.00102(19) -0.00692(19) -0.00412(19)
O1 0.0205(10) 0.0342(11) 0.0183(10) -0.0059(8) -0.0073(8) -0.0010(9)
N1 0.0283(12) 0.0334(13) 0.0199(11) 0.0032(9) -0.0064(9) -0.0186(10)
N2 0.0139(9) 0.0146(10) 0.0186(10) -0.0003(8) -0.0046(8) -0.0052(8)
N3 0.0204(10) 0.0169(10) 0.0207(10) 0.0000(8) -0.0053(8) -0.0090(8)
N4 0.0204(10) 0.0191(10) 0.0194(10) -0.0005(8) -0.0062(8) -0.0083(8)
N5 0.0204(10) 0.0166(11) 0.0202(11) -0.0025(9) -0.0076(9) -0.0068(9)
N6 0.0234(11) 0.0143(10) 0.0290(12) -0.0011(9) -0.0100(9) -0.0058(9)
N7 0.0167(10) 0.0157(10) 0.0164(10) 0.0030(8) -0.0056(8) -0.0031(8)
N8 0.0203(10) 0.0165(10) 0.0167(10) 0.0009(8) -0.0069(8) -0.0008(8)
N9 0.0196(10) 0.0161(10) 0.0177(10) 0.0012(8) -0.0076(8) -0.0051(8)
N10 0.0246(12) 0.0310(13) 0.0176(11) 0.0055(10) -0.0103(9) 0.0005(10)
C1 0.0319(14) 0.0313(14) 0.0184(13) 0.0035(11) -0.0085(11) -0.0178(12)
C2 0.0253(13) 0.0179(12) 0.0260(13) -0.0013(10) -0.0126(11) -0.0068(10)
Mn2 0.0189(3) 0.0144(3) 0.0217(3) -0.0040(2) -0.0058(2) -0.0048(2)
O2 0.0249(11) 0.0454(13) 0.0418(13) -0.0278(11) 0.0005(10) -0.0115(10)
N11 0.0272(12) 0.0310(13) 0.0278(12) -0.0041(10) -0.0142(10) -0.0012(10)
N12 0.0178(10) 0.0282(12) 0.0284(12) -0.0118(10) -0.0087(9) -0.0031(9)
N13 0.0195(10) 0.0218(11) 0.0327(12) -0.0079(9) -0.0102(9) -0.0042(9)
N14 0.0224(11) 0.0171(10) 0.0217(11) -0.0032(8) -0.0064(9) -0.0064(9)
N15 0.0276(14) 0.0369(17) 0.089(3) -0.0357(17) -0.0217(16) -0.0024(13)
N16 0.0331(12) 0.0172(11) 0.0205(11) -0.0050(9) -0.0099(9) -0.0004(9)
N17 0.0166(10) 0.0166(10) 0.0196(10) -0.0029(8) -0.0076(8) -0.0035(8)
N18 0.0211(10) 0.0156(10) 0.0240(11) -0.0031(8) -0.0035(9) -0.0053(8)
N19 0.0224(11) 0.0182(10) 0.0205(11) -0.0031(8) -0.0054(8) -0.0048(9)
N20 0.0210(11) 0.0177(11) 0.0200(11) -0.0006(9) -0.0061(9) -0.0054(9)
C3 0.0299(14) 0.0221(13) 0.0244(13) 0.0009(10) -0.0107(11) -0.0055(11)
C4 0.0315(14) 0.0186(13) 0.0203(13) -0.0040(10) -0.0085(11) 0.0004(11)
Cl1 0.0260(3) 0.0186(3) 0.0191(3) -0.0018(2) -0.0064(2) -0.0017(2)
O3 0.0511(13) 0.0240(10) 0.0331(11) -0.0007(8) -0.0270(10) -0.0034(9)
O4 0.0758(17) 0.0188(11) 0.0425(14) -0.0085(9) -0.0154(12) 0.0066(11)
O5 0.0297(11) 0.0636(16) 0.0426(13) -0.0097(12) 0.0011(10) -0.0204(11)
O6 0.0347(11) 0.0407(12) 0.0209(10) -0.0066(9) -0.0030(8) -0.0149(9)
Cl2 0.0197(3) 0.0199(3) 0.0270(3) 0.0006(2) -0.0056(2) -0.0040(2)
O7 0.0457(14) 0.0497(15) 0.098(2) -0.0479(15) -0.0232(14) 0.0010(12)
O8 0.0531(13) 0.0193(10) 0.0298(11) -0.0043(8) -0.0161(10) 0.0040(9)
O9 0.0233(12) 0.105(2) 0.109(3) -0.050(2) -0.0188(14) -0.0122(14)
O10 0.108(3) 0.0428(16) 0.067(2) 0.0213(14) 0.0414(19) 0.0152(17)

loop_
_atom_type_symbol
_atom_type_description
_atom_type_scat_dispersion_real
_atom_type_scat_dispersion_imag
_atom_type_scat_source
C C 0.0033 0.0016 'International Tables Vol C Tables 4.2.6.8 and 6.1.1.4'
Cl Cl 0.1484 0.1585 'International Tables Vol C Tables 4.2.6.8 and 6.1.1.4'
Mn Mn 0.3368 0.7283 'International Tables Vol C Tables 4.2.6.8 and 6.1.1.4'
N N 0.0061 0.0033 'International Tables Vol C Tables 4.2.6.8 and 6.1.1.4'
O O 0.0106 0.0060 'International Tables Vol C Tables 4.2.6.8 and 6.1.1.4'
H H 0.0000 0.0000 'International Tables Vol C Tables 4.2.6.8 and 6.1.1.4'

loop_
_geom_angle_atom_site_label_1
_geom_angle_atom_site_label_2
_geom_angle_atom_site_label_3
_geom_angle
_geom_angle_site_symmetry_1
_geom_angle_site_symmetry_3
O1 Mn1 O1 180.00(12) 2_566 .
O1 Mn1 N4 85.86(8) 2_566 2_566
O1 Mn1 N4 94.14(8) . 2_566
O1 Mn1 N4 94.14(8) 2_566 .
O1 Mn1 N4 85.86(8) . .
N4 Mn1 N4 180.0 2_566 .
O1 Mn1 N9 92.28(8) 2_566 2_566
O1 Mn1 N9 87.72(8) . 2_566
N4 Mn1 N9 90.33(7) 2_566 2_566
N4 Mn1 N9 89.67(7) . 2_566
O1 Mn1 N9 87.73(8) 2_566 .
O1 Mn1 N9 92.27(8) . .
N4 Mn1 N9 89.67(7) 2_566 .
N4 Mn1 N9 90.33(7) . .
N9 Mn1 N9 180.0 2_566 .
Mn1 O1 H11 122(3) . .
Mn1 O1 H12 126(3) . .
H11 O1 H12 110(4) . .
N2 N1 C1 100.6(2) . .
N3 N2 N1 115.7(2) . .
N3 N2 N5 122.9(2) . .
N1 N2 N5 121.3(2) . .
N2 N3 N4 104.56(19) . .
N3 N4 C1 106.6(2) . .
N3 N4 Mn1 124.95(15) . .
C1 N4 Mn1 128.07(17) . .
N2 N5 H5B 106(2) . .
N2 N5 H5A 108(2) . .
H5B N5 H5A 110(3) . .
N7 N6 C2 101.2(2) . .
N8 N7 N6 115.7(2) . .
N8 N7 N10 123.1(2) . .
N6 N7 N10 121.0(2) . .
N7 N8 N9 104.68(19) . .
N8 N9 C2 106.4(2) . .
N8 N9 Mn1 120.69(15) . .
C2 N9 Mn1 132.65(17) . .
N7 N10 H10B 105(2) . .
N7 N10 H10A 108(4) . .
H10B N10 H10A 116(5) . .
N1 C1 N4 112.5(2) . .
N1 C1 H1 123.8 . .
N4 C1 H1 123.8 . .
N6 C2 N9 112.0(2) . .
N6 C2 H2 124.0 . .
N9 C2 H2 124.0 . .
O2 Mn2 O2 180.0 2_575 .
O2 Mn2 N14 83.57(9) 2_575 .
O2 Mn2 N14 96.44(9) . .
O2 Mn2 N14 96.43(9) 2_575 2_575
O2 Mn2 N14 83.57(9) . 2_575
N14 Mn2 N14 180.0 . 2_575
O2 Mn2 N19 91.86(9) 2_575 .
O2 Mn2 N19 88.14(9) . .
N14 Mn2 N19 90.79(8) . .
N14 Mn2 N19 89.20(8) 2_575 .
O2 Mn2 N19 88.14(9) 2_575 2_575
O2 Mn2 N19 91.86(9) . 2_575
N14 Mn2 N19 89.20(8) . 2_575
N14 Mn2 N19 90.80(8) 2_575 2_575
N19 Mn2 N19 180.00(11) . 2_575
Mn2 O2 H21 120(3) . .
Mn2 O2 H22 104(10) . .
H21 O2 H22 136(10) . .
C3 N11 N12 100.7(2) . .
N13 N12 N11 115.6(2) . .
N13 N12 N15 122.7(3) . .
N11 N12 N15 121.6(2) . .
N12 N13 N14 104.0(2) . .
C3 N14 N13 107.1(2) . .
C3 N14 Mn2 134.19(18) . .
N13 N14 Mn2 118.68(15) . .
N12 N15 H15A 106(3) . .
N12 N15 H15B 108(4) . .
H15A N15 H15B 103(5) . .
N17 N16 C4 101.1(2) . .
N18 N17 N16 116.1(2) . .
N18 N17 N20 121.9(2) . .
N16 N17 N20 121.8(2) . .
N17 N18 N19 104.04(19) . .
N18 N19 C4 106.7(2) . .
N18 N19 Mn2 124.48(15) . .
C4 N19 Mn2 128.60(18) . .
N17 N20 H20B 105(2) . .
N17 N20 H20A 102(2) . .
H20B N20 H20A 113(3) . .
N14 C3 N11 112.6(2) . .
N14 C3 H3 123.7 . .
N11 C3 H3 123.7 . .
N16 C4 N19 112.1(2) . .
N16 C4 H4 124.0 . .
N19 C4 H4 124.0 . .
O6 Cl1 O4 110.63(14) . .
O6 Cl1 O3 109.60(13) . .
O4 Cl1 O3 108.95(13) . .
O6 Cl1 O5 109.12(13) . .
O4 Cl1 O5 109.61(16) . .
O3 Cl1 O5 108.91(14) . .
O9 Cl2 O10 113.1(2) . .
O9 Cl2 O7 108.43(17) . .
O10 Cl2 O7 108.7(2) . .
O9 Cl2 O8 110.82(18) . .
O10 Cl2 O8 107.25(15) . .
O7 Cl2 O8 108.40(14) . .

loop_
_geom_bond_atom_site_label_1
_geom_bond_atom_site_label_2
_geom_bond_distance
_geom_bond_site_symmetry_2
Mn1 O1 2.1420(19) 2_566
Mn1 O1 2.1420(19) .
Mn1 N4 2.246(2) 2_566
Mn1 N4 2.246(2) .
Mn1 N9 2.267(2) 2_566
Mn1 N9 2.267(2) .
O1 H11 0.72(4) .
O1 H12 0.84(4) .
N1 N2 1.323(3) .
N1 C1 1.328(3) .
N2 N3 1.302(3) .
N2 N5 1.391(3) .
N3 N4 1.331(3) .
N4 C1 1.334(3) .
N5 H5B 0.89(4) .
N5 H5A 0.85(3) .
N6 N7 1.314(3) .
N6 C2 1.323(3) .
N7 N8 1.299(3) .
N7 N10 1.394(3) .
N8 N9 1.329(3) .
N9 C2 1.340(3) .
N10 H10B 0.93(4) .
N10 H10A 0.79(6) .
C1 H1 0.9500 .
C2 H2 0.9500 .
Mn2 O2 2.190(2) 2_575
Mn2 O2 2.190(2) .
Mn2 N14 2.213(2) .
Mn2 N14 2.213(2) 2_575
Mn2 N19 2.266(2) .
Mn2 N19 2.266(2) 2_575
O2 H21 0.76(5) .
O2 H22 0.64(12) .
N11 C3 1.322(4) .
N11 N12 1.322(3) .
N12 N13 1.302(3) .
N12 N15 1.381(4) .
N13 N14 1.334(3) .
N14 C3 1.321(3) .
N15 H15A 0.76(4) .
N15 H15B 0.83(6) .
N16 N17 1.316(3) .
N16 C4 1.323(3) .
N17 N18 1.301(3) .
N17 N20 1.396(3) .
N18 N19 1.337(3) .
N19 C4 1.339(3) .
N20 H20B 0.85(3) .
N20 H20A 0.86(4) .
C3 H3 0.9500 .
C4 H4 0.9500 .
Cl1 O6 1.4261(19) .
Cl1 O4 1.428(2) .
Cl1 O3 1.443(2) .
Cl1 O5 1.443(2) .
Cl2 O9 1.388(2) .
Cl2 O10 1.400(3) .
Cl2 O7 1.436(3) .
Cl2 O8 1.440(2) .

loop_
_geom_hbond_atom_site_label_D
_geom_hbond_atom_site_label_H
_geom_hbond_atom_site_label_A
_geom_hbond_distance_DH
_geom_hbond_distance_HA
_geom_hbond_distance_DA
_geom_hbond_angle_DHA
_geom_hbond_site_symmetry_A
N20 H20B N8 0.85(3) 2.40(3) 3.085(3) 138(3) .
N20 H20B O7 0.85(3) 2.52(3) 3.176(3) 134(3) 1_455
N20 H20B N3 0.85(3) 2.66(3) 3.106(3) 114(2) 2_566
N5 H5B N6 0.89(4) 2.16(4) 3.035(3) 166(3) 2_576
N5 H5A O8 0.85(3) 2.11(3) 2.953(3) 168(3) 2_666
N5 H5A Cl2 0.85(3) 2.89(3) 3.626(2) 145(3) 2_666
N20 H20A O3 0.86(4) 2.28(4) 3.058(3) 149(3) .
O1 H11 N5 0.72(4) 2.27(4) 2.978(3) 172(4) 2_666
O1 H12 N20 0.84(4) 2.03(4) 2.842(3) 164(4) .
N10 H10B O5 0.93(4) 2.18(4) 3.030(3) 151(3) 1_465
N10 H10A O7 0.79(6) 2.55(6) 3.180(4) 138(5) 1_455
N15 H15A N16 0.76(4) 2.49(4) 3.213(4) 160(4) 1_565
N15 H15B O5 0.83(6) 2.59(6) 3.223(5) 134(6) 1_565
O2 H21 O3 0.76(5) 2.21(5) 2.964(3) 171(4) 2_565
O2 H22 N15 0.64(12) 2.50(12) 3.087(4) 155(12) 2_675

loop_
_geom_torsion_atom_site_label_1
_geom_torsion_atom_site_label_2
_geom_torsion_atom_site_label_3
_geom_torsion_atom_site_label_4
_geom_torsion
C1 N1 N2 N3 0.4(3)
C1 N1 N2 N5 178.0(2)
N1 N2 N3 N4 0.0(3)
N5 N2 N3 N4 -177.6(2)
N2 N3 N4 C1 -0.5(3)
N2 N3 N4 Mn1 -173.89(15)
C2 N6 N7 N8 -0.3(3)
C2 N6 N7 N10 -176.2(2)
N6 N7 N8 N9 -0.1(3)
N10 N7 N8 N9 175.6(2)
N7 N8 N9 C2 0.5(3)
N7 N8 N9 Mn1 175.59(14)
N2 N1 C1 N4 -0.7(3)
N3 N4 C1 N1 0.8(3)
Mn1 N4 C1 N1 173.91(18)
N7 N6 C2 N9 0.6(3)
N8 N9 C2 N6 -0.7(3)
Mn1 N9 C2 N6 -175.01(17)
C3 N11 N12 N13 -0.7(3)
C3 N11 N12 N15 -176.6(3)
N11 N12 N13 N14 -0.1(3)
N15 N12 N13 N14 175.7(3)
N12 N13 N14 C3 0.9(3)
N12 N13 N14 Mn2 178.67(15)
C4 N16 N17 N18 -0.5(3)
C4 N16 N17 N20 -175.6(2)
N16 N17 N18 N19 0.3(3)
N20 N17 N18 N19 175.3(2)
N17 N18 N19 C4 0.1(3)
N17 N18 N19 Mn2 175.03(15)
N13 N14 C3 N11 -1.5(3)
Mn2 N14 C3 N11 -178.72(18)
N12 N11 C3 N14 1.3(3)
N17 N16 C4 N19 0.5(3)
N18 N19 C4 N16 -0.4(3)
Mn2 N19 C4 N16 -175.08(17)
